data_1559493
loop_
_publ_author_name
'Karen, P.'
'Fjellvag, H.'
'Kjekshus, A.'
'Andresen, A. F.'

_publ_section_title
;
 On the Phase Relations and Structural and Magnetic Properties of the
 Stable Manganese Carbides Mn23C6, Mn5C2 and Mn7C3
;
_journal_name_full 'Acta Chemica Scandinavica'
_journal_page_first 549
_journal_page_last 557
_journal_paper_doi 10.3891/acta.chem.scand.45-0549
_journal_volume 45
_journal_year 1991
_chemical_formula_sum 'C2 Mn5'
_chemical_formula_weight 298.711
_chemical_name_common
;
Mn5C2
;
_space_group_IT_number 15
_space_group_name_Hall '-C 2yc'
_space_group_name_H-M_alt 'C 1 2/c 1'
_symmetry_cell_setting monoclinic
_symmetry_Int_Tables_number 15
_symmetry_space_group_name_Hall '-C 2yc'
_symmetry_space_group_name_H-M 'C 1 2/c 1'
_cell_angle_alpha 90.
_cell_angle_beta 97.719(3)
_cell_angle_gamma 90.
_cell_formula_units_Z 4
_cell_length_a 11.6724(6)
_cell_length_b 4.5864(2)
_cell_length_c 5.0969(2)
_cell_volume 270.39(2)
_diffrn_ambient_temperature 298
_diffrn_radiation_probe neutron
_diffrn_radiation_wavelength 1.877
_exptl_crystal_density_diffrn 7.338
_pd_proc_ls_prof_R_factor 0.090
_refine_ls_R_I_factor 0.090
_cod_data_source_file Acta-Chem-Scand-1991-45-549-2.cif
_cod_data_source_block 1
_cod_depositor_comments
;
No thermal parameters, U values arbitrarily set to 0.02
No more details about the Rietveld refinements
;
_cod_original_sg_symbol_H-M 'C 2/c'
_cod_database_code 1559493

loop_
_space_group_symop_id
_space_group_symop_operation_xyz
1 x,y,z
2 -x,y,1/2-z
3 -x,-y,-z
4 x,-y,1/2+z
5 1/2+x,1/2+y,z
6 1/2-x,1/2+y,1/2-z
7 1/2-x,1/2-y,-z
8 1/2+x,1/2-y,1/2+z

loop_
_atom_site_label
_atom_site_type_symbol
_atom_site_thermal_displace_type
_atom_site_fract_x
_atom_site_fract_y
_atom_site_fract_z
_atom_site_occupancy
_atom_site_U_iso_or_equiv
_atom_site_calc_flag
_atom_site_refinement_flags
_atom_site_disorder_assembly
_atom_site_disorder_group
Mn1 Mn Uiso 0.0990(10) 0.093(2) 0.436(3) 1.000 0.0200 . . . .
Mn2 Mn Uiso 0.2220(10) 0.596(2) 0.300(2) 1.000 0.0200 . . . .
Mn3 Mn Uiso 0.00000 0.591(3) 0.25000 1.000 0.0200 . . . .
C C Uiso 0.1123(6) 0.3040(16) 0.0743(16) 1.000 0.0200 . . . .

loop_
_geom_angle_atom_site_label_1
_geom_angle_atom_site_label_2
_geom_angle_atom_site_label_3
_geom_angle
_geom_angle_site_symmetry_1
_geom_angle_site_symmetry_2
_geom_angle_site_symmetry_3
_geom_angle_publ_flag
C Mn1 C 137.2(7) . . 4_555 yes
C Mn2 C 97.2(6) . . 4_565 yes
C Mn2 C 154.0(6) . . 6_555 yes
C Mn2 C 108.1(5) 4_565 . 6_555 yes
C Mn3 C 104.0(6) . . 2_555 yes
C Mn3 C 99.8(3) . . 3_565 yes
C Mn3 C 97.0(3) . . 4_565 yes
C Mn3 C 97.0(3) 2_555 . 3_565 yes
C Mn3 C 99.8(3) 2_555 . 4_565 yes
C Mn3 C 152.5(8) 3_565 . 4_565 yes
Mn1 C Mn2 85.7(5) . . . yes
Mn1 C Mn3 78.2(5) . . . yes
Mn1 C Mn3 135.1(5) . . 3_565 yes
Mn1 C Mn1 82.9(6) . . 4_554 yes
Mn1 C Mn2 144.9(6) . . 4_564 yes
Mn1 C Mn2 73.0(5) . . 6_545 yes
Mn2 C Mn3 74.9(4) . . . yes
Mn2 C Mn3 125.4(6) . . 3_565 yes
Mn1 C Mn2 144.2(6) 4_554 . . yes
Mn2 C Mn2 80.8(5) . . 4_564 yes
Mn2 C Mn2 70.4(4) . . 6_545 yes
Mn3 C Mn3 80.2(3) . . 3_565 yes
Mn1 C Mn3 134.6(6) 4_554 . . yes
Mn2 C Mn3 128.1(5) 4_564 . . yes
Mn2 C Mn3 135.9(5) 6_545 . . yes
Mn1 C Mn3 85.2(6) 4_554 . 3_565 yes
Mn2 C Mn3 77.7(4) 4_564 . 3_565 yes
Mn2 C Mn3 142.9(5) 6_545 . 3_565 yes
Mn1 C Mn2 89.4(6) 4_554 . 4_564 yes
Mn1 C Mn2 73.8(5) 4_554 . 6_545 yes
Mn2 C Mn2 71.9(5) 4_564 . 6_545 yes

loop_
_geom_bond_atom_site_label_1
_geom_bond_atom_site_label_2
_geom_bond_distance
_geom_bond_site_symmetry_1
_geom_bond_site_symmetry_2
_geom_bond_publ_flag
Mn1 C 2.106(16) . . yes
Mn1 C 1.951(13) . 4_555 yes
Mn2 C 2.088(13) . . yes
Mn2 C 2.070(13) . 4_565 yes
Mn2 C 2.175(13) . 6_555 yes
Mn3 C 2.137(11) . . yes
Mn3 C 2.137(11) . 2_555 yes
Mn3 C 2.025(8) . 3_565 yes
Mn3 C 2.025(8) . 4_565 yes

loop_
_geom_torsion_atom_site_label_1
_geom_torsion_atom_site_label_2
_geom_torsion_atom_site_label_3
_geom_torsion_atom_site_label_4
_geom_torsion
_geom_torsion_site_symmetry_1
_geom_torsion_site_symmetry_2
_geom_torsion_site_symmetry_3
_geom_torsion_site_symmetry_4
_geom_torsion_publ_flag
C Mn1 C Mn2 -130.7(10) 4_555 . . . no
C Mn1 C Mn3 153.9(10) 4_555 . . . no
C Mn1 C Mn1 15.3(10) 4_555 . . 4_554 no
C Mn1 C Mn2 -63.3(15) 4_555 . . 4_564 no
C Mn1 C Mn2 -59.9(10) 4_555 . . 6_545 no
C Mn1 C Mn1 172.5(10) . . 4_555 4_555 no
C Mn1 C Mn2 100.2(14) . . 4_555 4_555 no
C Mn2 C Mn1 -52.3(5) 4_565 . . . no
C Mn2 C Mn3 26.6(4) 4_565 . . . no
C Mn2 C Mn1 -123.8(11) 4_565 . . 4_554 no
C Mn2 C Mn2 160.2(5) 4_565 . . 4_564 no
C Mn2 C Mn2 -125.8(5) 4_565 . . 6_545 no
C Mn2 C Mn1 114.2(13) 6_555 . . . no
C Mn2 C Mn3 -166.9(13) 6_555 . . . no
C Mn2 C Mn1 43(2) 6_555 . . 4_554 no
C Mn2 C Mn2 -33.3(13) 6_555 . . 4_564 no
C Mn2 C Mn2 40.7(13) 6_555 . . 6_545 no
C Mn2 C Mn3 -27.8(5) . . 4_565 . no
C Mn2 C Mn1 170.4(8) . . 4_565 4_565 no
C Mn2 C Mn2 101.6(5) . . 4_565 4_565 no
C Mn2 C Mn1 16.2(13) . . 6_555 6_555 no
C Mn2 C Mn2 107.6(13) . . 6_555 6_555 no
C Mn3 C Mn1 -40.6(4) 2_555 . . . no
C Mn3 C Mn2 -129.2(4) 2_555 . . . no
C Mn3 C Mn1 -140.4(6) 3_565 . . . no
C Mn3 C Mn2 131.0(6) 3_565 . . . no
C Mn3 C Mn1 61.4(5) 4_565 . . . no
C Mn3 C Mn2 -27.2(5) 4_565 . . . no
C Mn3 C Mn2 27.1(5) . . 4_565 . no
